data_7246453
loop_
_publ_author_name
'Xu, Zefei'
'Feng, Jinhui'
'Yao, Peiyuan'
'Wu, Qiaqing'
'Zhu, Dunming'

_publ_section_title
;
 Chemo-enzymatic synthesis of chiral 3-substituted tetrahydroquinolines by
 a sequential biocatalytic cascade and Buchwald--Hartwig cyclization
;
_journal_issue 12
_journal_name_full 'Green Chemistry'
_journal_page_first 4667
_journal_page_last 4673
_journal_paper_doi 10.1039/D3GC00047H
_journal_volume 25
_journal_year 2023
_chemical_absolute_configuration ad
_chemical_formula_moiety 'C13 H18 Br F N, Cl'
_chemical_formula_sum 'C13 H18 Br Cl F N'
_chemical_formula_weight 322.64
_chemical_name_systematic '(S)-N-(3-(2-bromo-3-fluorophenyl)-2-methylpropyl)prop-2-en-1-amine hydrochloride'
_space_group_crystal_system monoclinic
_space_group_IT_number 4
_space_group_name_Hall 'P 2yb'
_space_group_name_H-M_alt 'P 1 21 1'
_atom_sites_solution_hydrogens geom
_atom_sites_solution_primary dual
_audit_creation_date 2023-02-11
_audit_creation_method
;
Olex2 1.2
(compiled 2018.05.29 svn.r3508 for OlexSys, GUI svn.r5506)
;
_audit_update_record
;
2023-02-13 deposited with the CCDC.	2023-03-15 downloaded from the CCDC.
;
_cell_angle_alpha 90
_cell_angle_beta 98.020(3)
_cell_angle_gamma 90
_cell_formula_units_Z 2
_cell_length_a 4.8988(2)
_cell_length_b 10.7881(3)
_cell_length_c 13.7759(4)
_cell_measurement_reflns_used 4817
_cell_measurement_temperature 113.15
_cell_measurement_theta_max 34.0720
_cell_measurement_theta_min 2.3850
_cell_volume 720.92(4)
_computing_cell_refinement 'CrysAlisPro 1.171.42.49 (Rigaku OD, 2022)'
_computing_data_collection 'CrysAlisPro 1.171.42.49 (Rigaku OD, 2022)'
_computing_data_reduction 'CrysAlisPro 1.171.42.49 (Rigaku OD, 2022)'
_computing_molecular_graphics 'Olex2 (Dolomanov et al., 2009)'
_computing_publication_material 'Olex2 (Dolomanov et al., 2009)'
_computing_structure_refinement 'ShelXL (Sheldrick, 2015)'
_computing_structure_solution 'ShelXT (Sheldrick, 2015)'
_diffrn_ambient_temperature 113.15
_diffrn_detector 'CCD plate'
_diffrn_measured_fraction_theta_full 0.998
_diffrn_measured_fraction_theta_max 0.998
_diffrn_measurement_details
;
List of Runs (angles in degrees, time in seconds):

  # Type    Start    End  Width  t~exp~   \w     \q     \k     \f   Frames
#--------------------------------------------------------------------------
  1  \w    -93.00  30.00   0.50    3.00    --  -30.00  15.00 180.00  246
  2  \w    -66.00  45.00   0.50    3.00    --  -30.00  70.00  90.00  222
  3  \w   -120.00 -10.00   0.50    3.00    --  -30.00 -70.00   0.00  220
  4  \w    -66.00  39.00   0.50    3.00    --  -30.00  70.00 180.00  210
;
_diffrn_measurement_device 'abstract diffractometer'
_diffrn_measurement_device_type 'rigaku saturn 944+'
_diffrn_measurement_method '\w scans'
_diffrn_orient_matrix_type 'CrysAlisPro convention (1999,Acta A55,543-557)'
_diffrn_orient_matrix_UB_11 0.0289750000
_diffrn_orient_matrix_UB_12 -0.0279841000
_diffrn_orient_matrix_UB_13 0.0469314000
_diffrn_orient_matrix_UB_21 -0.0067245000
_diffrn_orient_matrix_UB_22 -0.0594261000
_diffrn_orient_matrix_UB_23 -0.0222087000
_diffrn_orient_matrix_UB_31 0.1431360000
_diffrn_orient_matrix_UB_32 0.0029027000
_diffrn_orient_matrix_UB_33 -0.0030817000
_diffrn_radiation_monochromator graphite
_diffrn_radiation_probe x-ray
_diffrn_radiation_type MoK\a
_diffrn_radiation_wavelength 0.71073
_diffrn_reflns_av_R_equivalents 0.0385
_diffrn_reflns_av_unetI/netI 0.0484
_diffrn_reflns_Laue_measured_fraction_full 0.998
_diffrn_reflns_Laue_measured_fraction_max 0.998
_diffrn_reflns_limit_h_max 6
_diffrn_reflns_limit_h_min -6
_diffrn_reflns_limit_k_max 13
_diffrn_reflns_limit_k_min -13
_diffrn_reflns_limit_l_max 10
_diffrn_reflns_limit_l_min -17
_diffrn_reflns_number 5945
_diffrn_reflns_point_group_measured_fraction_full 0.963
_diffrn_reflns_point_group_measured_fraction_max 0.960
_diffrn_reflns_theta_full 25.242
_diffrn_reflns_theta_max 26.368
_diffrn_reflns_theta_min 2.407
_diffrn_source 'fine-focus sealed X-ray tube'
_diffrn_source_type 'Enhance (Mo) X-ray Source'
_exptl_absorpt_coefficient_mu 3.027
_exptl_absorpt_correction_T_max 1.00000
_exptl_absorpt_correction_T_min 0.50060
_exptl_absorpt_correction_type multi-scan
_exptl_absorpt_process_details
;
CrysAlisPro 1.171.42.49 (Rigaku Oxford Diffraction, 2022)
Empirical absorption correction using spherical harmonics,
implemented in SCALE3 ABSPACK scaling algorithm.
;
_exptl_crystal_colour colourless
_exptl_crystal_colour_primary colourless
_exptl_crystal_density_diffrn 1.486
_exptl_crystal_description block
_exptl_crystal_F_000 328
_exptl_crystal_size_max 0.26
_exptl_crystal_size_mid 0.2
_exptl_crystal_size_min 0.16
_refine_diff_density_max 2.970
_refine_diff_density_min -0.659
_refine_diff_density_rms 0.153
_refine_ls_abs_structure_details
;
 Flack x determined using 1085 quotients [(I+)-(I-)]/[(I+)+(I-)]
 (Parsons, Flack and Wagner, Acta Cryst. B69 (2013) 249-259).
;
_refine_ls_abs_structure_Flack 0.091(11)
_refine_ls_extinction_method none
_refine_ls_goodness_of_fit_ref 1.122
_refine_ls_hydrogen_treatment constr
_refine_ls_matrix_type full
_refine_ls_number_parameters 155
_refine_ls_number_reflns 2820
_refine_ls_number_restraints 1
_refine_ls_restrained_S_all 1.122
_refine_ls_R_factor_all 0.0615
_refine_ls_R_factor_gt 0.0589
_refine_ls_shift/su_max 0.000
_refine_ls_shift/su_mean 0.000
_refine_ls_structure_factor_coef Fsqd
_refine_ls_weighting_details 'w=1/[\s^2^(Fo^2^)+(0.0812P)^2^+2.3076P] where P=(Fo^2^+2Fc^2^)/3'
_refine_ls_weighting_scheme calc
_refine_ls_wR_factor_gt 0.1500
_refine_ls_wR_factor_ref 0.1517
_reflns_Friedel_coverage 0.822
_reflns_Friedel_fraction_full 0.924
_reflns_Friedel_fraction_max 0.918
_reflns_number_gt 2677
_reflns_number_total 2820
_reflns_threshold_expression 'I > 2\s(I)'
_cod_data_source_file d3gc00047h2.cif
_cod_data_source_block r20230205b_autored
_cod_depositor_comments 'Adding full bibliography for 7246452--7246458.cif.'
_cod_database_code 7246453
_shelx_shelxl_version_number 2018/3
_chemical_oxdiff_formula 'C11 H10 N O'
_shelx_space_group_comment
;
The symmetry employed for this shelxl refinement is uniquely defined
by the following loop, which should always be used as a source of
symmetry information in preference to the above space-group names.
They are only intended as comments.
;
_shelx_estimated_absorpt_t_max 0.643
_shelx_estimated_absorpt_t_min 0.507
_reflns_odcompleteness_completeness 99.81
_reflns_odcompleteness_iscentric 1
_reflns_odcompleteness_theta 26.32
_olex2_refinement_description
;
1. Fixed Uiso
 At 1.2 times of:
  All C(H) groups, All C(H,H) groups, All N(H,H) groups
 At 1.5 times of:
  All C(H,H,H) groups
2.a Ternary CH refined with riding coordinates:
 C8(H8)
2.b Secondary CH2 refined with riding coordinates:
 N1(H1A,H1B), C7(H7A,H7B), C9(H9A,H9B), C10(H10A,H10B)
2.c Aromatic/amide H refined with riding coordinates:
 C3(H3), C4(H4), C5(H5), C11(H11)
2.d X=CH2 refined with riding coordinates:
 C12(H12A,H12B)
2.e Idealised Me refined as rotating group:
 C13(H13A,H13B,H13C)
;
_olex2_submission_special_instructions 'No special instructions were received'
_oxdiff_exptl_absorpt_empirical_details
;
Empirical correction (ABSPACK) includes:
- Absorption correction using spherical harmonics
- Frame scaling
- Detector area scaling
;
_oxdiff_exptl_absorpt_empirical_full_max 1.510
_oxdiff_exptl_absorpt_empirical_full_min 0.588

loop_
_space_group_symop_operation_xyz
'x, y, z'
'-x, y+1/2, -z'

loop_
_atom_site_label
_atom_site_type_symbol
_atom_site_fract_x
_atom_site_fract_y
_atom_site_fract_z
_atom_site_U_iso_or_equiv
_atom_site_adp_type
_atom_site_occupancy
_atom_site_site_symmetry_order
_atom_site_calc_flag
_atom_site_refinement_flags_posn
_atom_site_refinement_flags_adp
_atom_site_refinement_flags_occupancy
_atom_site_disorder_assembly
_atom_site_disorder_group
Br1 Br 0.41955(17) 0.58772(9) 0.95867(6) 0.0241(3) Uani 1 1 d . . . . .
Cl1 Cl 1.0085(5) 0.3905(2) 0.52104(17) 0.0208(5) Uani 1 1 d . . . . .
F1 F 0.7949(14) 0.4235(6) 1.0861(4) 0.0352(16) Uani 1 1 d . . . . .
N1 N 0.5019(16) 0.5713(8) 0.5118(5) 0.0179(16) Uani 1 1 d . . . . .
H1A H 0.363577 0.518777 0.522336 0.022 Uiso 1 1 calc R . . . .
H1B H 0.657162 0.525459 0.510243 0.022 Uiso 1 1 calc R . . . .
C1 C 0.6588(19) 0.4675(9) 0.9190(7) 0.0196(19) Uani 1 1 d . . . . .
C2 C 0.821(2) 0.4004(10) 0.9912(7) 0.024(2) Uani 1 1 d . . . . .
C3 C 1.004(3) 0.3103(10) 0.9708(8) 0.030(2) Uani 1 1 d . . . . .
H3 H 1.109861 0.265123 1.021996 0.036 Uiso 1 1 calc R . . . .
C4 C 1.028(2) 0.2875(10) 0.8741(8) 0.028(2) Uani 1 1 d . . . . .
H4 H 1.154445 0.226411 0.858106 0.034 Uiso 1 1 calc R . . . .
C5 C 0.871(2) 0.3527(9) 0.8000(7) 0.024(2) Uani 1 1 d . . . . .
H5 H 0.890981 0.334952 0.733741 0.029 Uiso 1 1 calc R . . . .
C6 C 0.6831(19) 0.4445(9) 0.8198(7) 0.0200(19) Uani 1 1 d . . . . .
C7 C 0.523(2) 0.5135(10) 0.7354(7) 0.023(2) Uani 1 1 d . . . . .
H7A H 0.370072 0.559415 0.759242 0.028 Uiso 1 1 calc R . . . .
H7B H 0.440739 0.453206 0.685536 0.028 Uiso 1 1 calc R . . . .
C8 C 0.7038(18) 0.6052(9) 0.6876(6) 0.017(2) Uani 1 1 d . . . . .
H8 H 0.866579 0.558886 0.669868 0.021 Uiso 1 1 calc R . . . .
C9 C 0.550(2) 0.6624(8) 0.5938(7) 0.019(2) Uani 1 1 d . . . . .
H9A H 0.370240 0.694962 0.607557 0.022 Uiso 1 1 calc R . . . .
H9B H 0.658162 0.733022 0.573576 0.022 Uiso 1 1 calc R . . . .
C10 C 0.427(2) 0.6354(9) 0.4151(7) 0.022(2) Uani 1 1 d . . . . .
H10A H 0.265782 0.690078 0.418470 0.027 Uiso 1 1 calc R . . . .
H10B H 0.582583 0.687912 0.401453 0.027 Uiso 1 1 calc R . . . .
C11 C 0.359(3) 0.5447(10) 0.3340(8) 0.032(3) Uani 1 1 d . . . . .
H11 H 0.218654 0.485281 0.339715 0.038 Uiso 1 1 calc R . . . .
C12 C 0.480(4) 0.5418(14) 0.2560(10) 0.057(4) Uani 1 1 d . . . . .
H12A H 0.620481 0.599986 0.248204 0.068 Uiso 1 1 calc R . . . .
H12B H 0.427201 0.481482 0.206638 0.068 Uiso 1 1 calc R . . . .
C13 C 0.810(2) 0.7096(9) 0.7579(7) 0.024(2) Uani 1 1 d . . . . .
H13A H 0.653658 0.757679 0.774868 0.036 Uiso 1 1 calc GR . . . .
H13B H 0.931575 0.763890 0.726250 0.036 Uiso 1 1 calc GR . . . .
H13C H 0.912723 0.674102 0.817549 0.036 Uiso 1 1 calc GR . . . .

loop_
_atom_site_aniso_label
_atom_site_aniso_U_11
_atom_site_aniso_U_22
_atom_site_aniso_U_33
_atom_site_aniso_U_23
_atom_site_aniso_U_13
_atom_site_aniso_U_12
Br1 0.0202(4) 0.0262(5) 0.0264(4) -0.0018(5) 0.0050(3) 0.0018(5)
Cl1 0.0153(10) 0.0190(10) 0.0290(11) -0.0005(9) 0.0062(9) 0.0001(9)
F1 0.043(4) 0.046(4) 0.017(3) 0.004(3) 0.005(3) 0.006(3)
N1 0.018(3) 0.015(4) 0.021(4) 0.001(3) 0.004(3) -0.005(4)
C1 0.014(4) 0.017(5) 0.028(5) 0.003(4) 0.004(4) 0.002(4)
C2 0.032(5) 0.023(5) 0.016(4) 0.005(4) 0.001(4) -0.001(5)
C3 0.045(7) 0.017(5) 0.028(6) 0.014(4) -0.001(5) 0.000(5)
C4 0.036(6) 0.020(5) 0.030(5) 0.000(4) 0.008(5) 0.003(5)
C5 0.027(5) 0.021(5) 0.023(5) 0.000(4) 0.002(4) -0.002(4)
C6 0.015(5) 0.023(5) 0.022(5) 0.003(4) 0.002(4) -0.007(4)
C7 0.021(5) 0.027(5) 0.020(5) 0.001(4) 0.000(4) -0.005(4)
C8 0.018(4) 0.012(5) 0.020(4) 0.000(4) 0.000(3) -0.001(4)
C9 0.024(5) 0.017(5) 0.015(4) -0.001(4) 0.001(4) -0.001(4)
C10 0.031(6) 0.016(4) 0.019(5) 0.004(4) 0.002(4) 0.006(4)
C11 0.050(7) 0.021(5) 0.024(5) 0.001(4) 0.005(5) -0.002(5)
C12 0.107(14) 0.039(7) 0.031(7) -0.005(5) 0.031(8) -0.008(8)
C13 0.029(6) 0.018(5) 0.023(5) -0.002(4) -0.003(4) -0.002(4)

loop_
_atom_type_symbol
_atom_type_description
_atom_type_scat_dispersion_real
_atom_type_scat_dispersion_imag
_atom_type_scat_source
C C 0.0033 0.0016 'International Tables Vol C Tables 4.2.6.8 and 6.1.1.4'
H H 0.0000 0.0000 'International Tables Vol C Tables 4.2.6.8 and 6.1.1.4'
Br Br -0.2901 2.4595 'International Tables Vol C Tables 4.2.6.8 and 6.1.1.4'
Cl Cl 0.1484 0.1585 'International Tables Vol C Tables 4.2.6.8 and 6.1.1.4'
F F 0.0171 0.0103 'International Tables Vol C Tables 4.2.6.8 and 6.1.1.4'
N N 0.0061 0.0033 'International Tables Vol C Tables 4.2.6.8 and 6.1.1.4'

loop_
_geom_angle_atom_site_label_1
_geom_angle_atom_site_label_2
_geom_angle_atom_site_label_3
_geom_angle
_geom_angle_site_symmetry_1
_geom_angle_site_symmetry_3
_geom_angle_publ_flag
H1A N1 H1B 108.0 . . ?
C9 N1 H1A 109.4 . . ?
C9 N1 H1B 109.4 . . ?
C9 N1 C10 111.2(8) . . ?
C10 N1 H1A 109.4 . . ?
C10 N1 H1B 109.4 . . ?
C2 C1 Br1 118.0(7) . . ?
C2 C1 C6 119.1(9) . . ?
C6 C1 Br1 122.9(7) . . ?
F1 C2 C1 118.3(9) . . ?
F1 C2 C3 118.7(9) . . ?
C3 C2 C1 123.1(9) . . ?
C2 C3 H3 121.0 . . ?
C2 C3 C4 118.1(10) . . ?
C4 C3 H3 121.0 . . ?
C3 C4 H4 119.7 . . ?
C3 C4 C5 120.6(10) . . ?
C5 C4 H4 119.7 . . ?
C4 C5 H5 119.1 . . ?
C4 C5 C6 121.8(10) . . ?
C6 C5 H5 119.1 . . ?
C1 C6 C7 123.8(9) . . ?
C5 C6 C1 117.3(9) . . ?
C5 C6 C7 118.9(9) . . ?
C6 C7 H7A 109.2 . . ?
C6 C7 H7B 109.2 . . ?
C6 C7 C8 112.3(8) . . ?
H7A C7 H7B 107.9 . . ?
C8 C7 H7A 109.2 . . ?
C8 C7 H7B 109.2 . . ?
C7 C8 H8 108.1 . . ?
C9 C8 C7 112.0(7) . . ?
C9 C8 H8 108.1 . . ?
C13 C8 C7 111.6(8) . . ?
C13 C8 H8 108.1 . . ?
C13 C8 C9 108.7(8) . . ?
N1 C9 C8 112.3(8) . . ?
N1 C9 H9A 109.1 . . ?
N1 C9 H9B 109.1 . . ?
C8 C9 H9A 109.1 . . ?
C8 C9 H9B 109.1 . . ?
H9A C9 H9B 107.9 . . ?
N1 C10 H10A 109.4 . . ?
N1 C10 H10B 109.4 . . ?
H10A C10 H10B 108.0 . . ?
C11 C10 N1 111.4(8) . . ?
C11 C10 H10A 109.4 . . ?
C11 C10 H10B 109.4 . . ?
C10 C11 H11 118.1 . . ?
C12 C11 C10 123.9(12) . . ?
C12 C11 H11 118.1 . . ?
C11 C12 H12A 120.0 . . ?
C11 C12 H12B 120.0 . . ?
H12A C12 H12B 120.0 . . ?
C8 C13 H13A 109.5 . . ?
C8 C13 H13B 109.5 . . ?
C8 C13 H13C 109.5 . . ?
H13A C13 H13B 109.5 . . ?
H13A C13 H13C 109.5 . . ?
H13B C13 H13C 109.5 . . ?

loop_
_geom_bond_atom_site_label_1
_geom_bond_atom_site_label_2
_geom_bond_distance
_geom_bond_site_symmetry_2
_geom_bond_publ_flag
Br1 C1 1.880(10) . ?
F1 C2 1.355(11) . ?
N1 H1A 0.9100 . ?
N1 H1B 0.9100 . ?
N1 C9 1.492(12) . ?
N1 C10 1.501(12) . ?
C1 C2 1.388(13) . ?
C1 C6 1.410(14) . ?
C2 C3 1.376(16) . ?
C3 H3 0.9500 . ?
C3 C4 1.377(16) . ?
C4 H4 0.9500 . ?
C4 C5 1.382(16) . ?
C5 H5 0.9500 . ?
C5 C6 1.406(15) . ?
C6 C7 1.506(13) . ?
C7 H7A 0.9900 . ?
C7 H7B 0.9900 . ?
C7 C8 1.537(13) . ?
C8 H8 1.0000 . ?
C8 C9 1.532(12) . ?
C8 C13 1.528(13) . ?
C9 H9A 0.9900 . ?
C9 H9B 0.9900 . ?
C10 H10A 0.9900 . ?
C10 H10B 0.9900 . ?
C10 C11 1.488(15) . ?
C11 H11 0.9500 . ?
C11 C12 1.298(17) . ?
C12 H12A 0.9500 . ?
C12 H12B 0.9500 . ?
C13 H13A 0.9800 . ?
C13 H13B 0.9800 . ?
C13 H13C 0.9800 . ?

loop_
_geom_torsion_atom_site_label_1
_geom_torsion_atom_site_label_2
_geom_torsion_atom_site_label_3
_geom_torsion_atom_site_label_4
_geom_torsion
_geom_torsion_site_symmetry_1
_geom_torsion_site_symmetry_2
_geom_torsion_site_symmetry_3
_geom_torsion_site_symmetry_4
_geom_torsion_publ_flag
Br1 C1 C2 F1 1.2(13) . . . . ?
Br1 C1 C2 C3 -179.9(9) . . . . ?
Br1 C1 C6 C5 179.5(7) . . . . ?
Br1 C1 C6 C7 0.3(13) . . . . ?
F1 C2 C3 C4 179.9(10) . . . . ?
N1 C10 C11 C12 -124.4(14) . . . . ?
C1 C2 C3 C4 1.0(17) . . . . ?
C1 C6 C7 C8 106.9(11) . . . . ?
C2 C1 C6 C5 0.6(14) . . . . ?
C2 C1 C6 C7 -178.5(9) . . . . ?
C2 C3 C4 C5 -0.7(17) . . . . ?
C3 C4 C5 C6 0.4(17) . . . . ?
C4 C5 C6 C1 -0.4(15) . . . . ?
C4 C5 C6 C7 178.8(10) . . . . ?
C5 C6 C7 C8 -72.3(12) . . . . ?
C6 C1 C2 F1 -179.9(9) . . . . ?
C6 C1 C2 C3 -1.0(16) . . . . ?
C6 C7 C8 C9 172.4(8) . . . . ?
C6 C7 C8 C13 -65.3(11) . . . . ?
C7 C8 C9 N1 -70.8(10) . . . . ?
C9 N1 C10 C11 -175.9(9) . . . . ?
C10 N1 C9 C8 -163.8(8) . . . . ?
C13 C8 C9 N1 165.3(8) . . . . ?
